data_7721129
loop_
_publ_author_name
'\<Cierny, Oliver'
'Sagatova, Alexandra'
'Orvo\<s, Jakub'
'Pavlik, Jan'
'Moncol, Jan'
'Nemec, Ivan'
'Halahovets, Yuriy'
'Hofbauerov\'a, Monika'
'Siffalovic, Peter'
'Micusik, Matej'
'Meunier, Jean-Fran\,cois'
'Brachnakova, Barbora'
'Fischer, R\'obert'
'Michalik, Martin'
'Salitros, Ivan'

_publ_section_title
;
 Light-Responsive Spin-Crossover Iron(II) Complexes with
 Azo-Pyridyl-Benzimidazole Ligands for Molecular Thin Films
;
_journal_name_full 'Dalton Transactions'
_journal_paper_doi 10.1039/D6DT00668J
_journal_year 2026
_chemical_formula_sum 'C57 H45 Cl2 Fe N15 O9'
_chemical_formula_weight 1210.83
_space_group_crystal_system triclinic
_space_group_IT_number 2
_space_group_name_Hall '-P 1'
_space_group_name_H-M_alt 'P -1'
_atom_sites_solution_hydrogens geom
_audit_creation_method SHELXL-2019/2
_audit_update_record
;
2026-02-19 deposited with the CCDC.	2026-06-08 downloaded from the CCDC.
;
_cell_angle_alpha 69.881(3)
_cell_angle_beta 73.152(3)
_cell_angle_gamma 82.435(3)
_cell_formula_units_Z 2
_cell_length_a 12.9470(5)
_cell_length_b 15.0295(6)
_cell_length_c 16.4250(7)
_cell_measurement_reflns_used 14922
_cell_measurement_temperature 100
_cell_measurement_theta_max 68.78
_cell_measurement_theta_min 2.97
_cell_volume 2870.4(2)
_computing_structure_refinement 'SHELXL-2019/2 (Sheldrick, 2019)'
_diffrn_ambient_temperature 100
_diffrn_detector 'Pilatus3R 300K'
_diffrn_detector_area_resol_mean 5.81
_diffrn_detector_type 'DECTRIS PILATUS3R 300K'
_diffrn_measured_fraction_theta_full 0.988
_diffrn_measured_fraction_theta_max 0.988
_diffrn_measurement_device 'Eulerian 4-circle diffractometer'
_diffrn_measurement_device_type 'Stoe Stadivari with Xenocs Genix3D Cu HF'
_diffrn_measurement_method '\w scans'
_diffrn_radiation_collimation '0.6 mm diameter'
_diffrn_radiation_monochromator 'Graded multilayer mirror'
_diffrn_radiation_polarisn_norm 270
_diffrn_radiation_type 'Cu K\a'
_diffrn_radiation_wavelength 1.54186
_diffrn_reflns_av_R_equivalents 0.1061
_diffrn_reflns_av_unetI/netI 0.0909
_diffrn_reflns_Laue_measured_fraction_full 0.988
_diffrn_reflns_Laue_measured_fraction_max 0.988
_diffrn_reflns_limit_h_max 13
_diffrn_reflns_limit_h_min -15
_diffrn_reflns_limit_k_max 15
_diffrn_reflns_limit_k_min -17
_diffrn_reflns_limit_l_max 19
_diffrn_reflns_limit_l_min -18
_diffrn_reflns_number 41132
_diffrn_reflns_point_group_measured_fraction_full 0.988
_diffrn_reflns_point_group_measured_fraction_max 0.988
_diffrn_reflns_theta_full 66.593
_diffrn_reflns_theta_max 66.593
_diffrn_reflns_theta_min 4.668
_diffrn_source 'Genix3D Cu HF'
_diffrn_source_current 0.600
_diffrn_source_power 0.030
_diffrn_source_voltage 50
_exptl_absorpt_coefficient_mu 3.551
_exptl_absorpt_correction_T_max 0.8596
_exptl_absorpt_correction_T_min 0.1184
_exptl_absorpt_correction_type multi-scan
_exptl_absorpt_process_details
;
STOE LANA, J. Koziskova, F. Hahn, J. Richter, J. Kozisek, 
Acta Chimica Slovaca, vol. 9, no. 2, 2016, pp. 136 - 140.
;
_exptl_crystal_colour black
_exptl_crystal_colour_primary black
_exptl_crystal_density_diffrn 1.401
_exptl_crystal_description block
_exptl_crystal_F_000 1248
_exptl_crystal_size_max 0.080
_exptl_crystal_size_mid 0.060
_exptl_crystal_size_min 0.050
_refine_diff_density_max 1.074
_refine_diff_density_min -0.426
_refine_diff_density_rms 0.115
_refine_ls_extinction_method none
_refine_ls_goodness_of_fit_ref 1.039
_refine_ls_hydrogen_treatment constr
_refine_ls_matrix_type full
_refine_ls_number_parameters 759
_refine_ls_number_reflns 10027
_refine_ls_number_restraints 0
_refine_ls_restrained_S_all 1.039
_refine_ls_R_factor_all 0.1620
_refine_ls_R_factor_gt 0.0990
_refine_ls_shift/su_max 0.000
_refine_ls_shift/su_mean 0.000
_refine_ls_structure_factor_coef Fsqd
_refine_ls_weighting_details 'w=1/[\s^2^(Fo^2^)+(0.1268P)^2^+8.9340P] where P=(Fo^2^+2Fc^2^)/3'
_refine_ls_weighting_scheme calc
_refine_ls_wR_factor_gt 0.2334
_refine_ls_wR_factor_ref 0.2776
_reflns_Friedel_coverage 0.000
_reflns_number_gt 5997
_reflns_number_total 10027
_reflns_threshold_expression 'I > 2\s(I)'
_cod_data_source_file d6dt00668j2.cif
_cod_data_source_block as11
_cod_database_code 7721129
_shelx_shelxl_version_number 2019/2
_shelx_space_group_comment
;
The symmetry employed for this shelxl refinement is uniquely defined
by the following loop, which should always be used as a source of
symmetry information in preference to the above space-group names.
They are only intended as comments.
;
_shelx_estimated_absorpt_t_max 0.842
_shelx_estimated_absorpt_t_min 0.764

loop_
_space_group_symop_operation_xyz
'x, y, z'
'-x, -y, -z'

loop_
_atom_site_label
_atom_site_type_symbol
_atom_site_fract_x
_atom_site_fract_y
_atom_site_fract_z
_atom_site_U_iso_or_equiv
_atom_site_adp_type
_atom_site_occupancy
_atom_site_site_symmetry_order
_atom_site_calc_flag
_atom_site_refinement_flags_posn
_atom_site_refinement_flags_adp
_atom_site_refinement_flags_occupancy
_atom_site_disorder_assembly
_atom_site_disorder_group
Fe1 Fe 0.53136(8) 0.32857(7) 0.29895(7) 0.0360(3) Uani 1 1 d . . . . .
N1 N 0.3980(4) 0.3572(4) 0.3846(4) 0.0394(13) Uani 1 1 d . . . . .
N2 N 0.4775(4) 0.1972(4) 0.3617(4) 0.0356(12) Uani 1 1 d . . . . .
N3 N 0.3483(5) 0.1067(4) 0.4654(4) 0.0468(15) Uani 1 1 d . . . . .
H3 H 0.288415 0.090371 0.508381 0.056 Uiso 1 1 calc R U . . .
N4 N 0.6646(4) 0.2881(4) 0.2223(4) 0.0376(13) Uani 1 1 d . . . . .
N5 N 0.6278(4) 0.3046(4) 0.3798(4) 0.0378(13) Uani 1 1 d . . . . .
N6 N 0.7894(5) 0.2568(4) 0.4016(4) 0.0464(15) Uani 1 1 d . . . . .
H6 H 0.857289 0.236172 0.391277 0.056 Uiso 1 1 calc R U . . .
N7 N 0.4463(4) 0.3588(4) 0.2078(4) 0.0385(13) Uani 1 1 d . . . . .
N8 N 0.5662(4) 0.4640(4) 0.2363(4) 0.0372(13) Uani 1 1 d . . . . .
N9 N 0.5366(4) 0.5989(4) 0.1339(4) 0.0358(12) Uani 1 1 d . . . . .
H9 H 0.511376 0.638977 0.090042 0.043 Uiso 1 1 calc R U . . .
N10 N 0.1033(5) 0.3959(5) 0.5666(4) 0.0511(16) Uani 1 1 d . . . . .
N11 N 0.0563(5) 0.3219(5) 0.6173(4) 0.0521(16) Uani 1 1 d . . . . .
N12 N 0.9513(5) 0.1657(4) 0.0996(4) 0.0482(15) Uani 1 1 d . . . . .
N13 N 0.9594(5) 0.1608(4) 0.0225(4) 0.0464(15) Uani 1 1 d . . . . .
N14 N 0.2618(4) 0.4626(4) 0.0191(4) 0.0392(13) Uani 1 1 d . . . . .
N15 N 0.2123(4) 0.4018(4) 0.0111(4) 0.0431(14) Uani 1 1 d . . . . .
C1 C 0.3617(6) 0.4432(5) 0.3915(5) 0.0482(18) Uani 1 1 d . . . . .
H1 H 0.403059 0.497024 0.353839 0.058 Uiso 1 1 calc R U . . .
C2 C 0.2648(6) 0.4550(5) 0.4524(5) 0.0470(18) Uani 1 1 d . . . . .
H2 H 0.241024 0.516281 0.456430 0.056 Uiso 1 1 calc R U . . .
C4 C 0.2407(6) 0.2875(5) 0.5010(5) 0.0425(17) Uani 1 1 d . . . . .
H4 H 0.200457 0.232786 0.537999 0.051 Uiso 1 1 calc R U . . .
C5 C 0.3375(5) 0.2815(5) 0.4396(5) 0.0391(16) Uani 1 1 d . . . . .
C6 C 0.3852(6) 0.1944(5) 0.4249(5) 0.0400(16) Uani 1 1 d . . . . .
C7 C 0.5021(6) 0.1044(5) 0.3623(5) 0.0421(17) Uani 1 1 d . . . . .
C8 C 0.5894(6) 0.0640(5) 0.3122(5) 0.0467(18) Uani 1 1 d . . . . .
H8 H 0.645985 0.101476 0.267775 0.056 Uiso 1 1 calc R U . . .
C9 C 0.5899(7) -0.0328(6) 0.3300(5) 0.054(2) Uani 1 1 d . . . . .
H9A H 0.648757 -0.061881 0.296876 0.065 Uiso 1 1 calc R U . . .
C10 C 0.5081(7) -0.0895(6) 0.3942(6) 0.059(2) Uani 1 1 d . . . . .
H10 H 0.512163 -0.155812 0.404024 0.071 Uiso 1 1 calc R U . . .
C11 C 0.4201(7) -0.0501(6) 0.4444(6) 0.060(2) Uani 1 1 d . . . . .
H11 H 0.363042 -0.087954 0.487606 0.072 Uiso 1 1 calc R U . . .
C12 C 0.4195(6) 0.0473(5) 0.4285(5) 0.0472(18) Uani 1 1 d . . . . .
C13 C -0.0417(6) 0.3363(6) 0.6789(5) 0.053(2) Uani 1 1 d . . . . .
C14 C -0.0868(6) 0.4244(6) 0.6816(5) 0.0503(19) Uani 1 1 d . . . . .
H14 H -0.053663 0.480995 0.639733 0.060 Uiso 1 1 calc R U . . .
C15 C -0.1823(6) 0.4279(6) 0.7477(6) 0.053(2) Uani 1 1 d . . . . .
H15 H -0.215165 0.487472 0.750574 0.064 Uiso 1 1 calc R U . . .
C16 C -0.2290(7) 0.3454(7) 0.8087(6) 0.060(2) Uani 1 1 d . . . . .
H16 H -0.292638 0.349290 0.854276 0.072 Uiso 1 1 calc R U . . .
C17 C -0.1866(7) 0.2587(7) 0.8055(5) 0.057(2) Uani 1 1 d . . . . .
H17 H -0.220310 0.202587 0.847737 0.068 Uiso 1 1 calc R U . . .
C18 C -0.0921(7) 0.2539(6) 0.7386(6) 0.057(2) Uani 1 1 d . . . . .
H18 H -0.062476 0.194009 0.733962 0.068 Uiso 1 1 calc R U . . .
C19 C 0.2039(6) 0.3776(5) 0.5067(5) 0.0448(18) Uani 1 1 d . . . . .
C20 C 0.6766(6) 0.2806(5) 0.1405(5) 0.0414(16) Uani 1 1 d . . . . .
H20 H 0.618885 0.302504 0.112827 0.050 Uiso 1 1 calc R U . . .
C21 C 0.7684(5) 0.2427(5) 0.0955(5) 0.0417(17) Uani 1 1 d . . . . .
H21 H 0.774084 0.239313 0.037652 0.050 Uiso 1 1 calc R U . . .
C22 C 0.8540(6) 0.2088(5) 0.1364(5) 0.0429(17) Uani 1 1 d . . . . .
C23 C 0.8432(6) 0.2190(5) 0.2185(5) 0.0428(17) Uani 1 1 d . . . . .
H23 H 0.900096 0.198454 0.247176 0.051 Uiso 1 1 calc R U . . .
C24 C 0.7495(5) 0.2590(5) 0.2588(5) 0.0396(16) Uani 1 1 d . . . . .
C25 C 0.7235(6) 0.2728(5) 0.3466(5) 0.0397(16) Uani 1 1 d . . . . .
C26 C 0.6279(6) 0.3093(5) 0.4628(5) 0.0429(17) Uani 1 1 d . . . . .
C27 C 0.5465(6) 0.3363(5) 0.5277(5) 0.0434(17) Uani 1 1 d . . . . .
H27 H 0.476752 0.357160 0.518947 0.052 Uiso 1 1 calc R U . . .
C28 C 0.5719(7) 0.3313(5) 0.6047(5) 0.0504(19) Uani 1 1 d . . . . .
H28 H 0.518539 0.349847 0.649943 0.061 Uiso 1 1 calc R U . . .
C29 C 0.6742(7) 0.2996(5) 0.6187(5) 0.054(2) Uani 1 1 d . . . . .
H29 H 0.687251 0.295847 0.673857 0.065 Uiso 1 1 calc R U . . .
C30 C 0.7557(7) 0.2740(6) 0.5557(5) 0.055(2) Uani 1 1 d . . . . .
H30 H 0.825487 0.254060 0.564644 0.066 Uiso 1 1 calc R U . . .
C31 C 0.7299(6) 0.2788(5) 0.4763(5) 0.0449(17) Uani 1 1 d . . . . .
C32 C 1.0569(6) 0.1174(5) -0.0148(5) 0.0470(18) Uani 1 1 d . . . . .
C33 C 1.1442(7) 0.0896(6) 0.0217(6) 0.061(2) Uani 1 1 d . . . . .
H33 H 1.142510 0.101325 0.075378 0.073 Uiso 1 1 calc R U . . .
C34 C 1.2326(7) 0.0456(6) -0.0187(6) 0.065(2) Uani 1 1 d . . . . .
H34 H 1.292566 0.027208 0.006563 0.078 Uiso 1 1 calc R U . . .
C35 C 1.2356(7) 0.0275(6) -0.0964(6) 0.056(2) Uani 1 1 d . . . . .
H35 H 1.296467 -0.004932 -0.123544 0.068 Uiso 1 1 calc R U . . .
C36 C 1.1497(7) 0.0566(6) -0.1342(6) 0.056(2) Uani 1 1 d . . . . .
H36 H 1.152454 0.045878 -0.188513 0.068 Uiso 1 1 calc R U . . .
C37 C 1.0599(6) 0.1013(5) -0.0938(5) 0.053(2) Uani 1 1 d . . . . .
H37 H 1.000491 0.120839 -0.119768 0.064 Uiso 1 1 calc R U . . .
C38 C 0.3813(5) 0.3009(5) 0.2002(5) 0.0389(16) Uani 1 1 d . . . . .
H38 H 0.377618 0.236887 0.238464 0.047 Uiso 1 1 calc R U . . .
C39 C 0.3196(6) 0.3310(5) 0.1388(5) 0.0423(17) Uani 1 1 d . . . . .
H39 H 0.274313 0.288123 0.135515 0.051 Uiso 1 1 calc R U . . .
C40 C 0.3244(5) 0.4230(5) 0.0828(5) 0.0400(16) Uani 1 1 d . . . . .
C41 C 0.3906(5) 0.4830(5) 0.0898(4) 0.0367(15) Uani 1 1 d . . . . .
H41 H 0.396023 0.546956 0.051241 0.044 Uiso 1 1 calc R U . . .
C42 C 0.4495(5) 0.4498(5) 0.1533(4) 0.0344(15) Uani 1 1 d . . . . .
C43 C 0.5181(5) 0.5055(5) 0.1715(4) 0.0355(15) Uani 1 1 d . . . . .
C44 C 0.6203(5) 0.5347(5) 0.2416(5) 0.0401(16) Uani 1 1 d . . . . .
C45 C 0.6877(6) 0.5323(5) 0.2964(5) 0.0459(18) Uani 1 1 d . . . . .
H45 H 0.703631 0.474913 0.339336 0.055 Uiso 1 1 calc R U . . .
C46 C 0.7293(6) 0.6170(6) 0.2846(5) 0.0519(19) Uani 1 1 d . . . . .
H46 H 0.773894 0.617722 0.321193 0.062 Uiso 1 1 calc R U . . .
C47 C 0.7083(6) 0.7024(6) 0.2205(5) 0.0502(19) Uani 1 1 d . . . . .
H47 H 0.738299 0.759030 0.215378 0.060 Uiso 1 1 calc R U . . .
C48 C 0.6453(6) 0.7056(5) 0.1652(5) 0.0426(17) Uani 1 1 d . . . . .
H48 H 0.631560 0.763019 0.121241 0.051 Uiso 1 1 calc R U . . .
C49 C 0.6022(5) 0.6198(5) 0.1770(4) 0.0381(16) Uani 1 1 d . . . . .
C50 C 0.1449(5) 0.4368(5) -0.0481(5) 0.0420(17) Uani 1 1 d . . . . .
C51 C 0.1229(6) 0.5320(5) -0.0890(5) 0.0458(17) Uani 1 1 d . . . . .
H51 H 0.157274 0.579045 -0.080572 0.055 Uiso 1 1 calc R U . . .
C52 C 0.0513(6) 0.5588(6) -0.1421(5) 0.0485(18) Uani 1 1 d . . . . .
H52 H 0.036937 0.624048 -0.170620 0.058 Uiso 1 1 calc R U . . .
C53 C 0.0006(6) 0.4902(6) -0.1535(5) 0.054(2) Uani 1 1 d . . . . .
H53 H -0.049950 0.508336 -0.188797 0.065 Uiso 1 1 calc R U . . .
C54 C 0.0233(7) 0.3960(6) -0.1140(6) 0.059(2) Uani 1 1 d . . . . .
H54 H -0.010133 0.348893 -0.123216 0.070 Uiso 1 1 calc R U . . .
C55 C 0.0954(6) 0.3694(6) -0.0603(5) 0.0529(19) Uani 1 1 d . . . . .
H55 H 0.110175 0.304151 -0.032210 0.064 Uiso 1 1 calc R U . . .
Cl1 Cl 1.08324(16) 0.25501(15) 0.36520(15) 0.0611(6) Uani 1 1 d . . . . .
O1 O 1.0197(6) 0.2367(6) 0.3186(6) 0.098(2) Uani 1 1 d . . . . .
O2 O 1.0214(6) 0.2375(7) 0.4566(5) 0.109(3) Uani 1 1 d . . . . .
O3 O 1.1759(4) 0.1944(4) 0.3637(4) 0.0660(16) Uani 1 1 d . . . . .
O4 O 1.1145(6) 0.3480(5) 0.3320(6) 0.097(2) Uani 1 1 d . . . . .
Cl2 Cl 0.46760(15) 0.81713(13) -0.03075(13) 0.0504(5) Uani 1 1 d . . . . .
O5 O 0.4486(4) 0.7173(4) -0.0028(3) 0.0530(13) Uani 1 1 d . . . . .
O6 O 0.3862(6) 0.8576(5) 0.0242(4) 0.090(2) Uani 1 1 d . . . . .
O7 O 0.4644(5) 0.8591(4) -0.1212(4) 0.0622(15) Uani 1 1 d . . . . .
O8 O 0.5706(5) 0.8273(4) -0.0214(5) 0.0783(19) Uani 1 1 d . . . . .
O9 O -0.2255(8) 0.0713(9) 0.7735(11) 0.180(6) Uani 1 1 d . . . . .
C56 C -0.3078(10) 0.0368(8) 0.7784(7) 0.085(3) Uani 1 1 d . . . . .
C57 C -0.2963(11) -0.0494(9) 0.7554(9) 0.113(4) Uani 1 1 d . . . . .
H57A H -0.346461 -0.095995 0.801962 0.170 Uiso 1 1 calc R U . . .
H57B H -0.222061 -0.075216 0.751270 0.170 Uiso 1 1 calc R U . . .
H57C H -0.312489 -0.035389 0.697473 0.170 Uiso 1 1 calc R U . . .
C58 C -0.4155(9) 0.0783(8) 0.8118(8) 0.087(3) Uani 1 1 d . . . . .
H58A H -0.459799 0.085391 0.770526 0.131 Uiso 1 1 calc R U . . .
H58B H -0.407003 0.140611 0.815390 0.131 Uiso 1 1 calc R U . . .
H58C H -0.450796 0.036441 0.871617 0.131 Uiso 1 1 calc R U . . .

loop_
_atom_site_aniso_label
_atom_site_aniso_U_11
_atom_site_aniso_U_22
_atom_site_aniso_U_33
_atom_site_aniso_U_23
_atom_site_aniso_U_13
_atom_site_aniso_U_12
Fe1 0.0318(6) 0.0406(6) 0.0360(6) -0.0143(5) -0.0080(5) 0.0006(5)
N1 0.029(3) 0.053(4) 0.037(3) -0.022(3) -0.006(3) 0.005(3)
N2 0.035(3) 0.039(3) 0.033(3) -0.011(3) -0.010(3) -0.003(2)
N3 0.041(3) 0.049(4) 0.043(3) -0.019(3) 0.006(3) 0.000(3)
N4 0.031(3) 0.042(3) 0.038(3) -0.016(3) -0.005(3) 0.001(2)
N5 0.032(3) 0.043(3) 0.038(3) -0.014(3) -0.008(3) -0.001(3)
N6 0.040(3) 0.057(4) 0.045(4) -0.021(3) -0.013(3) 0.004(3)
N7 0.029(3) 0.049(3) 0.039(3) -0.020(3) -0.006(3) 0.004(3)
N8 0.036(3) 0.041(3) 0.036(3) -0.016(3) -0.006(3) 0.002(3)
N9 0.035(3) 0.039(3) 0.033(3) -0.010(3) -0.010(3) 0.000(2)
N10 0.041(4) 0.067(4) 0.049(4) -0.023(4) -0.012(3) -0.004(3)
N11 0.041(4) 0.073(5) 0.050(4) -0.032(4) -0.010(3) -0.001(3)
N12 0.039(3) 0.055(4) 0.053(4) -0.025(3) -0.007(3) -0.003(3)
N13 0.043(4) 0.048(4) 0.050(4) -0.019(3) -0.012(3) -0.001(3)
N14 0.032(3) 0.048(3) 0.043(3) -0.019(3) -0.013(3) 0.002(3)
N15 0.033(3) 0.055(4) 0.049(4) -0.025(3) -0.012(3) -0.001(3)
C1 0.052(5) 0.051(4) 0.045(4) -0.019(4) -0.018(4) 0.006(4)
C2 0.049(5) 0.052(4) 0.045(4) -0.024(4) -0.011(4) 0.004(4)
C4 0.040(4) 0.048(4) 0.041(4) -0.012(3) -0.013(3) -0.005(3)
C5 0.030(4) 0.054(4) 0.034(4) -0.014(3) -0.008(3) -0.008(3)
C6 0.037(4) 0.052(4) 0.035(4) -0.019(3) -0.011(3) 0.002(3)
C7 0.044(4) 0.040(4) 0.039(4) -0.011(3) -0.011(3) 0.001(3)
C8 0.048(4) 0.046(4) 0.043(4) -0.013(3) -0.012(4) 0.004(3)
C9 0.060(5) 0.050(5) 0.048(5) -0.015(4) -0.012(4) 0.007(4)
C10 0.080(6) 0.044(4) 0.053(5) -0.016(4) -0.020(5) 0.002(4)
C11 0.067(6) 0.048(5) 0.059(5) -0.011(4) -0.010(5) -0.015(4)
C12 0.048(4) 0.048(4) 0.037(4) -0.005(4) -0.007(4) -0.008(4)
C13 0.043(4) 0.070(5) 0.053(5) -0.032(4) -0.014(4) 0.002(4)
C14 0.042(4) 0.064(5) 0.052(5) -0.025(4) -0.017(4) 0.002(4)
C15 0.038(4) 0.070(5) 0.060(5) -0.030(5) -0.016(4) 0.006(4)
C16 0.043(5) 0.089(7) 0.062(5) -0.043(5) -0.015(4) 0.005(5)
C17 0.051(5) 0.073(6) 0.049(5) -0.022(4) -0.011(4) -0.010(4)
C18 0.054(5) 0.064(5) 0.062(5) -0.034(5) -0.014(4) 0.002(4)
C19 0.037(4) 0.060(5) 0.041(4) -0.020(4) -0.013(3) 0.002(4)
C20 0.033(4) 0.055(4) 0.034(4) -0.014(3) -0.008(3) 0.002(3)
C21 0.035(4) 0.054(4) 0.038(4) -0.018(3) -0.005(3) -0.011(3)
C22 0.036(4) 0.043(4) 0.053(5) -0.019(4) -0.009(3) -0.004(3)
C23 0.031(4) 0.052(4) 0.049(4) -0.020(4) -0.010(3) -0.002(3)
C24 0.035(4) 0.042(4) 0.044(4) -0.011(3) -0.016(3) -0.004(3)
C25 0.036(4) 0.039(4) 0.043(4) -0.013(3) -0.010(3) 0.001(3)
C26 0.046(4) 0.048(4) 0.038(4) -0.015(3) -0.011(3) -0.008(3)
C27 0.047(4) 0.044(4) 0.040(4) -0.013(3) -0.011(4) -0.005(3)
C28 0.054(5) 0.051(4) 0.051(5) -0.025(4) -0.013(4) 0.002(4)
C29 0.075(6) 0.052(5) 0.042(4) -0.018(4) -0.025(4) 0.001(4)
C30 0.056(5) 0.057(5) 0.055(5) -0.022(4) -0.018(4) 0.004(4)
C31 0.044(4) 0.049(4) 0.050(4) -0.026(4) -0.016(4) 0.004(3)
C32 0.047(4) 0.043(4) 0.048(4) -0.018(4) -0.007(4) 0.002(3)
C33 0.056(5) 0.070(6) 0.058(5) -0.029(5) -0.011(4) 0.009(4)
C34 0.055(5) 0.075(6) 0.065(6) -0.028(5) -0.018(5) 0.018(5)
C35 0.052(5) 0.047(4) 0.060(5) -0.018(4) -0.002(4) 0.002(4)
C36 0.050(5) 0.060(5) 0.052(5) -0.022(4) 0.007(4) -0.012(4)
C37 0.040(4) 0.054(5) 0.058(5) -0.019(4) -0.001(4) 0.001(4)
C38 0.036(4) 0.040(4) 0.043(4) -0.018(3) -0.007(3) -0.003(3)
C39 0.036(4) 0.046(4) 0.050(4) -0.019(4) -0.014(3) -0.001(3)
C40 0.033(4) 0.045(4) 0.045(4) -0.021(3) -0.011(3) 0.007(3)
C41 0.034(4) 0.044(4) 0.033(4) -0.017(3) -0.007(3) 0.004(3)
C42 0.022(3) 0.043(4) 0.039(4) -0.021(3) -0.001(3) 0.001(3)
C43 0.029(3) 0.042(4) 0.032(4) -0.015(3) -0.003(3) 0.007(3)
C44 0.033(4) 0.050(4) 0.038(4) -0.020(3) -0.003(3) 0.000(3)
C45 0.048(4) 0.052(4) 0.039(4) -0.014(3) -0.015(4) -0.001(4)
C46 0.051(5) 0.066(5) 0.043(4) -0.018(4) -0.017(4) -0.007(4)
C47 0.046(4) 0.059(5) 0.055(5) -0.029(4) -0.010(4) -0.015(4)
C48 0.044(4) 0.043(4) 0.040(4) -0.015(3) -0.007(3) -0.005(3)
C49 0.032(4) 0.052(4) 0.032(4) -0.020(3) -0.005(3) -0.001(3)
C50 0.031(4) 0.060(5) 0.040(4) -0.026(4) -0.004(3) -0.001(3)
C51 0.041(4) 0.053(4) 0.044(4) -0.016(4) -0.009(3) -0.006(3)
C52 0.042(4) 0.052(4) 0.046(4) -0.008(4) -0.014(4) -0.001(4)
C53 0.042(4) 0.072(6) 0.055(5) -0.029(4) -0.015(4) 0.003(4)
C54 0.054(5) 0.063(5) 0.070(6) -0.029(5) -0.022(4) -0.010(4)
C55 0.047(5) 0.063(5) 0.058(5) -0.026(4) -0.018(4) -0.001(4)
Cl1 0.0429(11) 0.0664(13) 0.0793(15) -0.0294(11) -0.0193(11) 0.0033(9)
O1 0.080(5) 0.124(6) 0.131(6) -0.078(5) -0.054(5) 0.027(4)
O2 0.054(4) 0.184(9) 0.098(6) -0.075(6) -0.002(4) 0.004(5)
O3 0.047(3) 0.076(4) 0.076(4) -0.024(3) -0.020(3) 0.008(3)
O4 0.101(6) 0.073(5) 0.125(6) -0.037(4) -0.044(5) 0.011(4)
Cl2 0.0509(11) 0.0507(10) 0.0504(11) -0.0153(9) -0.0177(9) 0.0028(8)
O5 0.057(3) 0.054(3) 0.047(3) -0.009(3) -0.022(3) 0.000(3)
O6 0.113(6) 0.074(4) 0.069(4) -0.024(4) -0.009(4) 0.011(4)
O7 0.070(4) 0.058(3) 0.057(3) -0.007(3) -0.025(3) -0.007(3)
O8 0.084(5) 0.071(4) 0.090(5) -0.012(3) -0.050(4) -0.013(3)
O9 0.094(7) 0.193(11) 0.319(17) -0.184(12) -0.028(9) -0.014(7)
C56 0.103(9) 0.074(7) 0.083(7) -0.024(6) -0.025(7) -0.025(6)
C57 0.126(11) 0.107(9) 0.111(10) -0.062(8) 0.007(8) -0.032(8)
C58 0.088(8) 0.091(8) 0.085(7) -0.032(6) -0.021(6) -0.004(6)

loop_
_atom_type_symbol
_atom_type_description
_atom_type_scat_dispersion_real
_atom_type_scat_dispersion_imag
_atom_type_scat_source
C C 0.0181 0.0091 'International Tables Vol C Tables 4.2.6.8 and 6.1.1.4'
H H 0.0000 0.0000 'International Tables Vol C Tables 4.2.6.8 and 6.1.1.4'
Cl Cl 0.3639 0.7018 'International Tables Vol C Tables 4.2.6.8 and 6.1.1.4'
Fe Fe -1.1336 3.1974 'International Tables Vol C Tables 4.2.6.8 and 6.1.1.4'
N N 0.0311 0.0180 'International Tables Vol C Tables 4.2.6.8 and 6.1.1.4'
O O 0.0492 0.0322 'International Tables Vol C Tables 4.2.6.8 and 6.1.1.4'

loop_
_geom_angle_atom_site_label_1
_geom_angle_atom_site_label_2
_geom_angle_atom_site_label_3
_geom_angle
_geom_angle_site_symmetry_1
_geom_angle_site_symmetry_3
_geom_angle_publ_flag
N4 Fe1 N8 91.2(2) . . ?
N4 Fe1 N1 174.6(2) . . ?
N8 Fe1 N1 93.7(2) . . ?
N4 Fe1 N5 81.2(2) . . ?
N8 Fe1 N5 95.3(2) . . ?
N1 Fe1 N5 96.1(2) . . ?
N4 Fe1 N2 94.1(2) . . ?
N8 Fe1 N2 173.0(2) . . ?
N1 Fe1 N2 81.2(2) . . ?
N5 Fe1 N2 90.1(2) . . ?
N4 Fe1 N7 94.8(2) . . ?
N8 Fe1 N7 81.0(2) . . ?
N1 Fe1 N7 88.2(2) . . ?
N5 Fe1 N7 174.5(2) . . ?
N2 Fe1 N7 93.9(2) . . ?
C1 N1 C5 117.9(6) . . ?
C1 N1 Fe1 126.6(5) . . ?
C5 N1 Fe1 115.5(5) . . ?
C6 N2 C7 105.7(6) . . ?
C6 N2 Fe1 112.4(4) . . ?
C7 N2 Fe1 141.9(5) . . ?
C6 N3 C12 108.1(6) . . ?
C6 N3 H3 126.0 . . ?
C12 N3 H3 126.0 . . ?
C20 N4 C24 117.1(6) . . ?
C20 N4 Fe1 126.6(5) . . ?
C24 N4 Fe1 116.2(4) . . ?
C25 N5 C26 106.4(6) . . ?
C25 N5 Fe1 112.4(4) . . ?
C26 N5 Fe1 141.2(5) . . ?
C25 N6 C31 106.7(6) . . ?
C25 N6 H6 126.7 . . ?
C31 N6 H6 126.7 . . ?
C38 N7 C42 117.7(6) . . ?
C38 N7 Fe1 127.1(5) . . ?
C42 N7 Fe1 115.0(4) . . ?
C43 N8 C44 105.8(6) . . ?
C43 N8 Fe1 113.3(4) . . ?
C44 N8 Fe1 140.7(5) . . ?
C43 N9 C49 107.2(5) . . ?
C43 N9 H9 126.4 . . ?
C49 N9 H9 126.4 . . ?
N11 N10 C19 112.6(6) . . ?
N10 N11 C13 114.6(7) . . ?
N13 N12 C22 114.6(6) . . ?
N12 N13 C32 114.8(6) . . ?
N15 N14 C40 112.7(6) . . ?
N14 N15 C50 115.6(6) . . ?
N1 C1 C2 121.6(7) . . ?
N1 C1 H1 119.2 . . ?
C2 C1 H1 119.2 . . ?
C19 C2 C1 119.7(7) . . ?
C19 C2 H2 120.2 . . ?
C1 C2 H2 120.2 . . ?
C5 C4 C19 117.3(7) . . ?
C5 C4 H4 121.4 . . ?
C19 C4 H4 121.4 . . ?
N1 C5 C4 124.0(7) . . ?
N1 C5 C6 112.1(6) . . ?
C4 C5 C6 123.9(7) . . ?
N2 C6 N3 112.1(6) . . ?
N2 C6 C5 118.9(6) . . ?
N3 C6 C5 128.9(6) . . ?
N2 C7 C8 131.6(7) . . ?
N2 C7 C12 107.9(6) . . ?
C8 C7 C12 120.5(7) . . ?
C9 C8 C7 117.1(7) . . ?
C9 C8 H8 121.4 . . ?
C7 C8 H8 121.4 . . ?
C8 C9 C10 122.8(8) . . ?
C8 C9 H9A 118.6 . . ?
C10 C9 H9A 118.6 . . ?
C9 C10 C11 120.7(7) . . ?
C9 C10 H10 119.7 . . ?
C11 C10 H10 119.7 . . ?
C10 C11 C12 117.2(8) . . ?
C10 C11 H11 121.4 . . ?
C12 C11 H11 121.4 . . ?
N3 C12 C11 132.2(7) . . ?
N3 C12 C7 106.1(6) . . ?
C11 C12 C7 121.7(7) . . ?
C14 C13 C18 120.7(7) . . ?
C14 C13 N11 124.4(8) . . ?
C18 C13 N11 114.9(7) . . ?
C13 C14 C15 118.2(8) . . ?
C13 C14 H14 120.9 . . ?
C15 C14 H14 120.9 . . ?
C16 C15 C14 120.4(8) . . ?
C16 C15 H15 119.8 . . ?
C14 C15 H15 119.8 . . ?
C17 C16 C15 121.8(8) . . ?
C17 C16 H16 119.1 . . ?
C15 C16 H16 119.1 . . ?
C16 C17 C18 118.6(8) . . ?
C16 C17 H17 120.7 . . ?
C18 C17 H17 120.7 . . ?
C13 C18 C17 120.2(8) . . ?
C13 C18 H18 119.9 . . ?
C17 C18 H18 119.9 . . ?
C2 C19 C4 119.6(7) . . ?
C2 C19 N10 116.4(7) . . ?
C4 C19 N10 124.0(7) . . ?
N4 C20 C21 123.0(6) . . ?
N4 C20 H20 118.5 . . ?
C21 C20 H20 118.5 . . ?
C20 C21 C22 119.0(6) . . ?
C20 C21 H21 120.5 . . ?
C22 C21 H21 120.5 . . ?
C23 C22 C21 118.0(6) . . ?
C23 C22 N12 116.7(6) . . ?
C21 C22 N12 125.2(6) . . ?
C22 C23 C24 119.6(7) . . ?
C22 C23 H23 120.2 . . ?
C24 C23 H23 120.2 . . ?
N4 C24 C23 123.2(6) . . ?
N4 C24 C25 110.0(6) . . ?
C23 C24 C25 126.7(6) . . ?
N5 C25 N6 112.4(6) . . ?
N5 C25 C24 120.0(6) . . ?
N6 C25 C24 127.6(6) . . ?
N5 C26 C31 107.9(6) . . ?
N5 C26 C27 130.9(7) . . ?
C31 C26 C27 121.2(6) . . ?
C28 C27 C26 116.7(7) . . ?
C28 C27 H27 121.6 . . ?
C26 C27 H27 121.6 . . ?
C27 C28 C29 122.2(7) . . ?
C27 C28 H28 118.9 . . ?
C29 C28 H28 118.9 . . ?
C30 C29 C28 122.1(7) . . ?
C30 C29 H29 118.9 . . ?
C28 C29 H29 118.9 . . ?
C29 C30 C31 115.9(7) . . ?
C29 C30 H30 122.0 . . ?
C31 C30 H30 122.0 . . ?
N6 C31 C26 106.5(6) . . ?
N6 C31 C30 131.6(7) . . ?
C26 C31 C30 121.9(7) . . ?
C33 C32 C37 119.8(7) . . ?
C33 C32 N13 125.6(7) . . ?
C37 C32 N13 114.5(7) . . ?
C34 C33 C32 120.4(8) . . ?
C34 C33 H33 119.8 . . ?
C32 C33 H33 119.8 . . ?
C33 C34 C35 120.3(8) . . ?
C33 C34 H34 119.9 . . ?
C35 C34 H34 119.9 . . ?
C36 C35 C34 119.7(8) . . ?
C36 C35 H35 120.2 . . ?
C34 C35 H35 120.2 . . ?
C37 C36 C35 120.5(8) . . ?
C37 C36 H36 119.8 . . ?
C35 C36 H36 119.8 . . ?
C36 C37 C32 119.3(8) . . ?
C36 C37 H37 120.3 . . ?
C32 C37 H37 120.3 . . ?
N7 C38 C39 122.6(6) . . ?
N7 C38 H38 118.7 . . ?
C39 C38 H38 118.7 . . ?
C40 C39 C38 119.4(6) . . ?
C40 C39 H39 120.3 . . ?
C38 C39 H39 120.3 . . ?
C39 C40 C41 118.5(6) . . ?
C39 C40 N14 124.3(6) . . ?
C41 C40 N14 117.1(6) . . ?
C40 C41 C42 119.7(6) . . ?
C40 C41 H41 120.1 . . ?
C42 C41 H41 120.1 . . ?
N7 C42 C41 122.0(6) . . ?
N7 C42 C43 112.1(6) . . ?
C41 C42 C43 125.9(6) . . ?
N8 C43 N9 112.5(6) . . ?
N8 C43 C42 118.6(6) . . ?
N9 C43 C42 128.8(6) . . ?
N8 C44 C49 108.6(6) . . ?
N8 C44 C45 131.7(7) . . ?
C49 C44 C45 119.7(6) . . ?
C46 C45 C44 116.9(7) . . ?
C46 C45 H45 121.6 . . ?
C44 C45 H45 121.6 . . ?
C45 C46 C47 122.5(7) . . ?
C45 C46 H46 118.7 . . ?
C47 C46 H46 118.7 . . ?
C48 C47 C46 121.4(7) . . ?
C48 C47 H47 119.3 . . ?
C46 C47 H47 119.3 . . ?
C47 C48 C49 116.5(7) . . ?
C47 C48 H48 121.8 . . ?
C49 C48 H48 121.8 . . ?
N9 C49 C44 105.9(6) . . ?
N9 C49 C48 131.2(6) . . ?
C44 C49 C48 122.9(6) . . ?
C55 C50 C51 119.7(7) . . ?
C55 C50 N15 115.4(7) . . ?
C51 C50 N15 124.8(6) . . ?
C52 C51 C50 120.3(7) . . ?
C52 C51 H51 119.9 . . ?
C50 C51 H51 119.9 . . ?
C53 C52 C51 119.7(7) . . ?
C53 C52 H52 120.1 . . ?
C51 C52 H52 120.1 . . ?
C54 C53 C52 120.1(7) . . ?
C54 C53 H53 120.0 . . ?
C52 C53 H53 120.0 . . ?
C53 C54 C55 119.9(7) . . ?
C53 C54 H54 120.1 . . ?
C55 C54 H54 120.1 . . ?
C50 C55 C54 120.3(8) . . ?
C50 C55 H55 119.9 . . ?
C54 C55 H55 119.9 . . ?
O1 Cl1 O4 112.9(5) . . ?
O1 Cl1 O3 110.5(4) . . ?
O4 Cl1 O3 109.1(4) . . ?
O1 Cl1 O2 108.0(5) . . ?
O4 Cl1 O2 107.6(5) . . ?
O3 Cl1 O2 108.6(4) . . ?
O6 Cl2 O7 110.1(4) . . ?
O6 Cl2 O8 110.9(5) . . ?
O7 Cl2 O8 110.4(4) . . ?
O6 Cl2 O5 108.0(4) . . ?
O7 Cl2 O5 109.0(3) . . ?
O8 Cl2 O5 108.4(3) . . ?
O9 C56 C57 117.3(12) . . ?
O9 C56 C58 121.1(10) . . ?
C57 C56 C58 121.6(11) . . ?
C56 C57 H57A 109.5 . . ?
C56 C57 H57B 109.5 . . ?
H57A C57 H57B 109.5 . . ?
C56 C57 H57C 109.5 . . ?
H57A C57 H57C 109.5 . . ?
H57B C57 H57C 109.5 . . ?
C56 C58 H58A 109.5 . . ?
C56 C58 H58B 109.5 . . ?
H58A C58 H58B 109.5 . . ?
C56 C58 H58C 109.5 . . ?
H58A C58 H58C 109.5 . . ?
H58B C58 H58C 109.5 . . ?

loop_
_geom_bond_atom_site_label_1
_geom_bond_atom_site_label_2
_geom_bond_distance
_geom_bond_site_symmetry_2
_geom_bond_publ_flag
Fe1 N4 1.980(5) . ?
Fe1 N8 1.984(6) . ?
Fe1 N1 1.989(5) . ?
Fe1 N5 1.991(5) . ?
Fe1 N2 1.998(5) . ?
Fe1 N7 2.005(6) . ?
N1 C1 1.347(9) . ?
N1 C5 1.357(9) . ?
N2 C6 1.332(9) . ?
N2 C7 1.386(9) . ?
N3 C6 1.336(9) . ?
N3 C12 1.359(9) . ?
N3 H3 0.8800 . ?
N4 C20 1.349(8) . ?
N4 C24 1.353(8) . ?
N5 C25 1.301(8) . ?
N5 C26 1.391(9) . ?
N6 C25 1.360(9) . ?
N6 C31 1.368(9) . ?
N6 H6 0.8800 . ?
N7 C38 1.344(8) . ?
N7 C42 1.350(9) . ?
N8 C43 1.318(8) . ?
N8 C44 1.387(9) . ?
N9 C43 1.347(8) . ?
N9 C49 1.377(8) . ?
N9 H9 0.8800 . ?
N10 N11 1.244(9) . ?
N10 C19 1.445(10) . ?
N11 C13 1.420(10) . ?
N12 N13 1.267(8) . ?
N12 C22 1.410(9) . ?
N13 C32 1.416(9) . ?
N14 N15 1.244(8) . ?
N14 C40 1.429(9) . ?
N15 C50 1.415(9) . ?
C1 C2 1.394(11) . ?
C1 H1 0.9500 . ?
C2 C19 1.375(11) . ?
C2 H2 0.9500 . ?
C4 C5 1.378(10) . ?
C4 C19 1.400(10) . ?
C4 H4 0.9500 . ?
C5 C6 1.438(10) . ?
C7 C8 1.395(10) . ?
C7 C12 1.410(10) . ?
C8 C9 1.381(11) . ?
C8 H8 0.9500 . ?
C9 C10 1.391(12) . ?
C9 H9A 0.9500 . ?
C10 C11 1.393(12) . ?
C10 H10 0.9500 . ?
C11 C12 1.395(11) . ?
C11 H11 0.9500 . ?
C13 C14 1.386(11) . ?
C13 C18 1.388(12) . ?
C14 C15 1.397(11) . ?
C14 H14 0.9500 . ?
C15 C16 1.378(12) . ?
C15 H15 0.9500 . ?
C16 C17 1.357(12) . ?
C16 H16 0.9500 . ?
C17 C18 1.401(11) . ?
C17 H17 0.9500 . ?
C18 H18 0.9500 . ?
C20 C21 1.373(10) . ?
C20 H20 0.9500 . ?
C21 C22 1.410(10) . ?
C21 H21 0.9500 . ?
C22 C23 1.372(10) . ?
C23 C24 1.374(10) . ?
C23 H23 0.9500 . ?
C24 C25 1.464(10) . ?
C26 C31 1.393(10) . ?
C26 C27 1.395(10) . ?
C27 C28 1.372(10) . ?
C27 H27 0.9500 . ?
C28 C29 1.404(11) . ?
C28 H28 0.9500 . ?
C29 C30 1.367(11) . ?
C29 H29 0.9500 . ?
C30 C31 1.414(11) . ?
C30 H30 0.9500 . ?
C32 C33 1.381(11) . ?
C32 C37 1.390(11) . ?
C33 C34 1.361(11) . ?
C33 H33 0.9500 . ?
C34 C35 1.383(12) . ?
C34 H34 0.9500 . ?
C35 C36 1.378(12) . ?
C35 H35 0.9500 . ?
C36 C37 1.376(11) . ?
C36 H36 0.9500 . ?
C37 H37 0.9500 . ?
C38 C39 1.385(10) . ?
C38 H38 0.9500 . ?
C39 C40 1.370(10) . ?
C39 H39 0.9500 . ?
C40 C41 1.377(10) . ?
C41 C42 1.386(9) . ?
C41 H41 0.9500 . ?
C42 C43 1.450(9) . ?
C44 C49 1.396(10) . ?
C44 C45 1.413(10) . ?
C45 C46 1.378(11) . ?
C45 H45 0.9500 . ?
C46 C47 1.404(11) . ?
C46 H46 0.9500 . ?
C47 C48 1.371(10) . ?
C47 H47 0.9500 . ?
C48 C49 1.402(10) . ?
C48 H48 0.9500 . ?
C50 C55 1.365(10) . ?
C50 C51 1.386(11) . ?
C51 C52 1.383(10) . ?
C51 H51 0.9500 . ?
C52 C53 1.382(11) . ?
C52 H52 0.9500 . ?
C53 C54 1.371(12) . ?
C53 H53 0.9500 . ?
C54 C55 1.395(11) . ?
C54 H54 0.9500 . ?
C55 H55 0.9500 . ?
Cl1 O1 1.381(7) . ?
Cl1 O4 1.382(8) . ?
Cl1 O3 1.408(6) . ?
Cl1 O2 1.432(8) . ?
Cl2 O6 1.397(7) . ?
Cl2 O7 1.412(6) . ?
Cl2 O8 1.419(6) . ?
Cl2 O5 1.443(5) . ?
O9 C56 1.216(13) . ?
C56 C57 1.448(15) . ?
C56 C58 1.482(16) . ?
C57 H57A 0.9800 . ?
C57 H57B 0.9800 . ?
C57 H57C 0.9800 . ?
C58 H58A 0.9800 . ?
C58 H58B 0.9800 . ?
C58 H58C 0.9800 . ?

loop_
_geom_torsion_atom_site_label_1
_geom_torsion_atom_site_label_2
_geom_torsion_atom_site_label_3
_geom_torsion_atom_site_label_4
_geom_torsion
_geom_torsion_site_symmetry_1
_geom_torsion_site_symmetry_2
_geom_torsion_site_symmetry_3
_geom_torsion_site_symmetry_4
_geom_torsion_publ_flag
C19 N10 N11 C13 178.5(6) . . . . ?
C22 N12 N13 C32 -180.0(6) . . . . ?
C40 N14 N15 C50 177.4(5) . . . . ?
C5 N1 C1 C2 -0.4(10) . . . . ?
Fe1 N1 C1 C2 177.9(5) . . . . ?
N1 C1 C2 C19 -0.5(11) . . . . ?
C1 N1 C5 C4 0.9(10) . . . . ?
Fe1 N1 C5 C4 -177.6(5) . . . . ?
C1 N1 C5 C6 179.7(6) . . . . ?
Fe1 N1 C5 C6 1.2(7) . . . . ?
C19 C4 C5 N1 -0.4(10) . . . . ?
C19 C4 C5 C6 -179.1(6) . . . . ?
C7 N2 C6 N3 -0.6(7) . . . . ?
Fe1 N2 C6 N3 178.7(4) . . . . ?
C7 N2 C6 C5 -179.1(6) . . . . ?
Fe1 N2 C6 C5 0.2(7) . . . . ?
C12 N3 C6 N2 0.6(8) . . . . ?
C12 N3 C6 C5 178.9(7) . . . . ?
N1 C5 C6 N2 -1.0(9) . . . . ?
C4 C5 C6 N2 177.8(6) . . . . ?
N1 C5 C6 N3 -179.1(7) . . . . ?
C4 C5 C6 N3 -0.3(11) . . . . ?
C6 N2 C7 C8 -178.7(7) . . . . ?
Fe1 N2 C7 C8 2.3(13) . . . . ?
C6 N2 C7 C12 0.3(7) . . . . ?
Fe1 N2 C7 C12 -178.6(5) . . . . ?
N2 C7 C8 C9 179.6(7) . . . . ?
C12 C7 C8 C9 0.6(10) . . . . ?
C7 C8 C9 C10 0.3(12) . . . . ?
C8 C9 C10 C11 0.0(13) . . . . ?
C9 C10 C11 C12 -1.3(12) . . . . ?
C6 N3 C12 C11 -179.0(8) . . . . ?
C6 N3 C12 C7 -0.4(8) . . . . ?
C10 C11 C12 N3 -179.3(8) . . . . ?
C10 C11 C12 C7 2.2(12) . . . . ?
N2 C7 C12 N3 0.0(8) . . . . ?
C8 C7 C12 N3 179.2(6) . . . . ?
N2 C7 C12 C11 178.9(7) . . . . ?
C8 C7 C12 C11 -2.0(11) . . . . ?
N10 N11 C13 C14 3.1(10) . . . . ?
N10 N11 C13 C18 -177.1(7) . . . . ?
C18 C13 C14 C15 2.0(11) . . . . ?
N11 C13 C14 C15 -178.3(7) . . . . ?
C13 C14 C15 C16 0.7(11) . . . . ?
C14 C15 C16 C17 -2.0(12) . . . . ?
C15 C16 C17 C18 0.6(12) . . . . ?
C14 C13 C18 C17 -3.3(12) . . . . ?
N11 C13 C18 C17 176.9(7) . . . . ?
C16 C17 C18 C13 2.0(12) . . . . ?
C1 C2 C19 C4 0.9(11) . . . . ?
C1 C2 C19 N10 -178.6(6) . . . . ?
C5 C4 C19 C2 -0.5(10) . . . . ?
C5 C4 C19 N10 179.0(6) . . . . ?
N11 N10 C19 C2 -175.8(6) . . . . ?
N11 N10 C19 C4 4.7(10) . . . . ?
C24 N4 C20 C21 2.0(10) . . . . ?
Fe1 N4 C20 C21 -173.1(5) . . . . ?
N4 C20 C21 C22 0.8(11) . . . . ?
C20 C21 C22 C23 -2.6(10) . . . . ?
C20 C21 C22 N12 177.9(7) . . . . ?
N13 N12 C22 C23 -177.6(6) . . . . ?
N13 N12 C22 C21 1.8(10) . . . . ?
C21 C22 C23 C24 1.7(10) . . . . ?
N12 C22 C23 C24 -178.9(6) . . . . ?
C20 N4 C24 C23 -3.1(10) . . . . ?
Fe1 N4 C24 C23 172.5(5) . . . . ?
C20 N4 C24 C25 179.4(6) . . . . ?
Fe1 N4 C24 C25 -4.9(7) . . . . ?
C22 C23 C24 N4 1.3(11) . . . . ?
C22 C23 C24 C25 178.3(7) . . . . ?
C26 N5 C25 N6 -0.8(8) . . . . ?
Fe1 N5 C25 N6 179.8(4) . . . . ?
C26 N5 C25 C24 179.6(6) . . . . ?
Fe1 N5 C25 C24 0.2(8) . . . . ?
C31 N6 C25 N5 1.0(8) . . . . ?
C31 N6 C25 C24 -179.5(7) . . . . ?
N4 C24 C25 N5 3.1(9) . . . . ?
C23 C24 C25 N5 -174.3(7) . . . . ?
N4 C24 C25 N6 -176.4(6) . . . . ?
C23 C24 C25 N6 6.3(12) . . . . ?
C25 N5 C26 C31 0.3(8) . . . . ?
Fe1 N5 C26 C31 179.5(6) . . . . ?
C25 N5 C26 C27 -178.4(7) . . . . ?
Fe1 N5 C26 C27 0.7(13) . . . . ?
N5 C26 C27 C28 178.6(7) . . . . ?
C31 C26 C27 C28 0.0(10) . . . . ?
C26 C27 C28 C29 -0.7(11) . . . . ?
C27 C28 C29 C30 1.6(12) . . . . ?
C28 C29 C30 C31 -1.6(12) . . . . ?
C25 N6 C31 C26 -0.8(8) . . . . ?
C25 N6 C31 C30 178.5(8) . . . . ?
N5 C26 C31 N6 0.3(8) . . . . ?
C27 C26 C31 N6 179.2(6) . . . . ?
N5 C26 C31 C30 -179.0(7) . . . . ?
C27 C26 C31 C30 -0.1(11) . . . . ?
C29 C30 C31 N6 -178.2(8) . . . . ?
C29 C30 C31 C26 0.9(11) . . . . ?
N12 N13 C32 C33 -6.4(11) . . . . ?
N12 N13 C32 C37 172.2(6) . . . . ?
C37 C32 C33 C34 -0.7(13) . . . . ?
N13 C32 C33 C34 177.8(8) . . . . ?
C32 C33 C34 C35 -0.6(14) . . . . ?
C33 C34 C35 C36 1.8(13) . . . . ?
C34 C35 C36 C37 -1.8(12) . . . . ?
C35 C36 C37 C32 0.5(12) . . . . ?
C33 C32 C37 C36 0.7(12) . . . . ?
N13 C32 C37 C36 -177.9(7) . . . . ?
C42 N7 C38 C39 0.7(9) . . . . ?
Fe1 N7 C38 C39 175.0(5) . . . . ?
N7 C38 C39 C40 0.3(10) . . . . ?
C38 C39 C40 C41 -0.2(10) . . . . ?
C38 C39 C40 N14 -177.8(6) . . . . ?
N15 N14 C40 C39 -8.8(9) . . . . ?
N15 N14 C40 C41 173.6(6) . . . . ?
C39 C40 C41 C42 -0.8(10) . . . . ?
N14 C40 C41 C42 177.0(6) . . . . ?
C38 N7 C42 C41 -1.7(9) . . . . ?
Fe1 N7 C42 C41 -176.7(5) . . . . ?
C38 N7 C42 C43 177.0(5) . . . . ?
Fe1 N7 C42 C43 2.0(6) . . . . ?
C40 C41 C42 N7 1.8(9) . . . . ?
C40 C41 C42 C43 -176.8(6) . . . . ?
C44 N8 C43 N9 -0.2(7) . . . . ?
Fe1 N8 C43 N9 175.7(4) . . . . ?
C44 N8 C43 C42 -176.6(5) . . . . ?
Fe1 N8 C43 C42 -0.8(7) . . . . ?
C49 N9 C43 N8 0.4(7) . . . . ?
C49 N9 C43 C42 176.4(6) . . . . ?
N7 C42 C43 N8 -0.8(8) . . . . ?
C41 C42 C43 N8 177.9(6) . . . . ?
N7 C42 C43 N9 -176.6(6) . . . . ?
C41 C42 C43 N9 2.1(11) . . . . ?
C43 N8 C44 C49 -0.1(7) . . . . ?
Fe1 N8 C44 C49 -174.1(5) . . . . ?
C43 N8 C44 C45 -178.0(7) . . . . ?
Fe1 N8 C44 C45 8.0(12) . . . . ?
N8 C44 C45 C46 -179.9(7) . . . . ?
C49 C44 C45 C46 2.4(10) . . . . ?
C44 C45 C46 C47 -1.1(11) . . . . ?
C45 C46 C47 C48 -0.6(12) . . . . ?
C46 C47 C48 C49 0.8(11) . . . . ?
C43 N9 C49 C44 -0.4(7) . . . . ?
C43 N9 C49 C48 -179.6(7) . . . . ?
N8 C44 C49 N9 0.3(7) . . . . ?
C45 C44 C49 N9 178.5(6) . . . . ?
N8 C44 C49 C48 179.5(6) . . . . ?
C45 C44 C49 C48 -2.2(10) . . . . ?
C47 C48 C49 N9 179.6(7) . . . . ?
C47 C48 C49 C44 0.6(10) . . . . ?
N14 N15 C50 C55 176.6(6) . . . . ?
N14 N15 C50 C51 -6.8(10) . . . . ?
C55 C50 C51 C52 0.0(11) . . . . ?
N15 C50 C51 C52 -176.5(7) . . . . ?
C50 C51 C52 C53 0.7(11) . . . . ?
C51 C52 C53 C54 -1.5(12) . . . . ?
C52 C53 C54 C55 1.7(12) . . . . ?
C51 C50 C55 C54 0.2(11) . . . . ?
N15 C50 C55 C54 177.0(7) . . . . ?
C53 C54 C55 C50 -1.0(12) . . . . ?
